data_1542577
loop_
_publ_author_name
'Sun, Wang-Bin'
'Wang, Xuan'
'Sun, Bing-Feng'
'Zou, Jian-Ping'
'Lin, Guo-Qiang'

_publ_section_title
;
 Catalytic Asymmetric Total Synthesis of Hedyosumins A, B, and C.
;
_journal_issue 6
_journal_name_full 'Organic letters'
_journal_page_first 1219
_journal_page_last 1221
_journal_paper_doi 10.1021/acs.orglett.6b00150
_journal_volume 18
_journal_year 2016
_chemical_absolute_configuration unk
_chemical_formula_sum 'C14 H16 O4'
_chemical_formula_weight 248.27
_chemical_name_systematic
; 
 ? 
;
_space_group_crystal_system orthorhombic
_space_group_IT_number 19
_space_group_name_Hall 'P 2ac 2ab'
_space_group_name_H-M_alt 'P 21 21 21'
_symmetry_space_group_name_Hall 'P 2ac 2ab'
_symmetry_space_group_name_H-M 'P 21 21 21'
_atom_sites_solution_hydrogens geom
_audit_creation_method SHELXL-2013
_cell_angle_alpha 90
_cell_angle_beta 90
_cell_angle_gamma 90
_cell_formula_units_Z 4
_cell_length_a 5.5435(6)
_cell_length_b 7.7426(9)
_cell_length_c 27.879(3)
_cell_measurement_reflns_used 3510
_cell_measurement_temperature 293(2)
_cell_measurement_theta_max 56.205
_cell_measurement_theta_min 5.461
_cell_volume 1196.6(2)
_computing_cell_refinement 'Bruker SMART'
_computing_data_collection 'Bruker SMART'
_computing_data_reduction 'Bruker SHELXTL'
_computing_molecular_graphics 'Bruker SHELXTL'
_computing_publication_material 'Bruker SHELXTL'
_computing_structure_refinement 'SHELXL-2013 (Sheldrick, 2013)'
_computing_structure_solution 'Bruker SHELXTL'
_diffrn_ambient_temperature 293(2)
_diffrn_measured_fraction_theta_full 1.000
_diffrn_measured_fraction_theta_max 1.000
_diffrn_measurement_device_type 'CCD area detector'
_diffrn_measurement_method 'phi and omega scans'
_diffrn_radiation_type MoK\a
_diffrn_radiation_wavelength 0.71073
_diffrn_reflns_av_R_equivalents 0.0536
_diffrn_reflns_av_unetI/netI 0.0481
_diffrn_reflns_Laue_measured_fraction_full 1.000
_diffrn_reflns_Laue_measured_fraction_max 1.000
_diffrn_reflns_limit_h_max 6
_diffrn_reflns_limit_h_min -6
_diffrn_reflns_limit_k_max 9
_diffrn_reflns_limit_k_min -8
_diffrn_reflns_limit_l_max 34
_diffrn_reflns_limit_l_min -26
_diffrn_reflns_number 7110
_diffrn_reflns_point_group_measured_fraction_full 1.000
_diffrn_reflns_point_group_measured_fraction_max 1.000
_diffrn_reflns_theta_full 25.242
_diffrn_reflns_theta_max 25.991
_diffrn_reflns_theta_min 1.461
_exptl_absorpt_coefficient_mu 0.101
_exptl_absorpt_correction_T_max 0.7456
_exptl_absorpt_correction_T_min 0.6002
_exptl_absorpt_correction_type multi-scan
_exptl_absorpt_process_details sadabs
_exptl_crystal_colour colorless
_exptl_crystal_density_diffrn 1.378
_exptl_crystal_description prismatic
_exptl_crystal_F_000 528
_exptl_crystal_size_max 0.22
_exptl_crystal_size_mid 0.16
_exptl_crystal_size_min 0.13
_refine_diff_density_max 0.277
_refine_diff_density_min -0.480
_refine_diff_density_rms 0.090
_refine_ls_abs_structure_details
; 
 Flack x determined using 858 quotients [(I+)-(I-)]/[(I+)+(I-)] 
 (Parsons and Flack (2004), Acta Cryst. A60, s61). 
;
_refine_ls_abs_structure_Flack 0.8(7)
_refine_ls_extinction_coef 0.075(10)
_refine_ls_extinction_expression Fc^*^=kFc[1+0.001xFc^2^\l^3^/sin(2\q)]^-1/4^
_refine_ls_extinction_method SHELXL
_refine_ls_goodness_of_fit_ref 1.065
_refine_ls_hydrogen_treatment constr
_refine_ls_matrix_type full
_refine_ls_number_parameters 166
_refine_ls_number_reflns 2355
_refine_ls_number_restraints 0
_refine_ls_restrained_S_all 1.065
_refine_ls_R_factor_all 0.0519
_refine_ls_R_factor_gt 0.0497
_refine_ls_shift/su_max 0.000
_refine_ls_shift/su_mean 0.000
_refine_ls_structure_factor_coef Fsqd
_refine_ls_weighting_details 'w=1/[\s^2^(Fo^2^)+(0.0714P)^2^+0.0848P] where P=(Fo^2^+2Fc^2^)/3'
_refine_ls_weighting_scheme calc
_refine_ls_wR_factor_gt 0.1155
_refine_ls_wR_factor_ref 0.1179
_reflns_Friedel_coverage 0.669
_reflns_Friedel_fraction_full 0.999
_reflns_Friedel_fraction_max 0.999
_reflns_number_gt 2217
_reflns_number_total 2355
_reflns_threshold_expression 'I > 2\s(I)'
_cod_data_source_file ol6b00150_si_002.cif
_cod_data_source_block cd214158
_cod_depositor_comments 'Adding full bibliography for 1542576--1542577.cif.'
_cod_database_code 1542577
_shelx_space_group_comment
; 
The symmetry employed for this shelxl refinement is uniquely defined 
by the following loop, which should always be used as a source of 
symmetry information in preference to the above space-group names. 
They are only intended as comments. 
;
_shelxl_version_number 2013-4

loop_
_space_group_symop_operation_xyz
'x, y, z'
'-x+1/2, -y, z+1/2'
'-x, y+1/2, -z+1/2'
'x+1/2, -y+1/2, -z'

loop_
_atom_site_label
_atom_site_type_symbol
_atom_site_fract_x
_atom_site_fract_y
_atom_site_fract_z
_atom_site_U_iso_or_equiv
_atom_site_adp_type
_atom_site_occupancy
_atom_site_site_symmetry_order
_atom_site_calc_flag
_atom_site_refinement_flags_posn
_atom_site_refinement_flags_adp
O1 O 0.2655(4) 0.1160(3) 0.69891(6) 0.0689(7) Uani 1 1 d . .
O2 O 0.4625(3) 0.1375(3) 0.76749(6) 0.0541(5) Uani 1 1 d . .
O3 O 0.0534(3) 0.11015(19) 0.83748(5) 0.0362(4) Uani 1 1 d . .
O4 O 0.6738(4) -0.0420(3) 0.99784(7) 0.0728(7) Uani 1 1 d . .
C1 C 0.1400(4) -0.0565(3) 0.76757(8) 0.0406(6) Uani 1 1 d . .
H1A H 0.1804 -0.1739 0.7584 0.049 Uiso 1 1 calc R U
H1B H -0.0312 -0.0381 0.7624 0.049 Uiso 1 1 calc R U
C2 C 0.2863(5) 0.0710(4) 0.73977(9) 0.0456(6) Uani 1 1 d . .
C3 C 0.4524(4) 0.0683(3) 0.81591(8) 0.0408(6) Uani 1 1 d . .
H3 H 0.5860 -0.0114 0.8223 0.049 Uiso 1 1 calc R U
C4 C 0.4407(5) 0.2113(3) 0.85285(9) 0.0467(6) Uani 1 1 d . .
H4A H 0.4585 0.3235 0.8378 0.056 Uiso 1 1 calc R U
H4B H 0.5662 0.1974 0.8768 0.056 Uiso 1 1 calc R U
C5 C 0.1895(4) 0.1923(3) 0.87555(8) 0.0377(5) Uani 1 1 d . .
C6 C 0.1912(4) 0.0629(3) 0.91737(8) 0.0396(5) Uani 1 1 d . .
H6 H 0.0243 0.0425 0.9275 0.048 Uiso 1 1 calc R U
C7 C 0.2978(4) -0.1061(3) 0.90100(8) 0.0380(5) Uani 1 1 d . .
C8 C 0.2126(5) -0.1745(3) 0.85384(8) 0.0397(5) Uani 1 1 d . .
H8A H 0.0528 -0.2242 0.8571 0.048 Uiso 1 1 calc R U
H8B H 0.3215 -0.2633 0.8423 0.048 Uiso 1 1 calc R U
C9 C 0.2073(4) -0.0225(3) 0.81908(8) 0.0332(5) Uani 1 1 d . .
C10 C 0.3397(5) 0.1110(4) 0.96145(9) 0.0530(7) Uani 1 1 d . .
H10A H 0.4226 0.2199 0.9565 0.064 Uiso 1 1 calc R U
H10B H 0.2372 0.1211 0.9895 0.064 Uiso 1 1 calc R U
C11 C 0.5183(5) -0.0346(4) 0.96754(8) 0.0479(6) Uani 1 1 d . .
C12 C 0.4764(5) -0.1621(3) 0.92915(8) 0.0423(6) Uani 1 1 d . .
C13 C 0.6239(5) -0.3214(3) 0.92581(10) 0.0535(7) Uani 1 1 d . .
H13A H 0.6202 -0.3641 0.8935 0.080 Uiso 1 1 calc R U
H13B H 0.5596 -0.4074 0.9471 0.080 Uiso 1 1 calc R U
H13C H 0.7874 -0.2959 0.9347 0.080 Uiso 1 1 calc R U
C14 C 0.0688(5) 0.3600(3) 0.88820(10) 0.0557(7) Uani 1 1 d . .
H14A H -0.0831 0.3370 0.9034 0.084 Uiso 1 1 calc R U
H14B H 0.0424 0.4261 0.8595 0.084 Uiso 1 1 calc R U
H14C H 0.1701 0.4242 0.9097 0.084 Uiso 1 1 calc R U

loop_
_atom_site_aniso_label
_atom_site_aniso_U_11
_atom_site_aniso_U_22
_atom_site_aniso_U_33
_atom_site_aniso_U_23
_atom_site_aniso_U_13
_atom_site_aniso_U_12
O1 0.0877(15) 0.0815(15) 0.0374(10) 0.0115(10) 0.0010(10) 0.0002(13)
O2 0.0502(10) 0.0701(13) 0.0419(9) 0.0088(8) 0.0065(8) -0.0166(10)
O3 0.0316(7) 0.0353(8) 0.0416(8) -0.0053(6) -0.0038(6) 0.0023(6)
O4 0.0732(15) 0.0942(17) 0.0508(11) -0.0090(11) -0.0178(10) 0.0146(13)
C1 0.0410(12) 0.0410(12) 0.0397(12) -0.0035(9) -0.0022(10) 0.0011(10)
C2 0.0491(13) 0.0480(13) 0.0396(13) 0.0009(10) 0.0019(11) 0.0053(12)
C3 0.0326(11) 0.0514(13) 0.0384(11) 0.0065(9) 0.0004(9) -0.0070(10)
C4 0.0442(13) 0.0496(13) 0.0463(13) 0.0023(11) -0.0044(11) -0.0162(12)
C5 0.0364(11) 0.0347(11) 0.0419(12) -0.0034(10) -0.0055(9) -0.0022(10)
C6 0.0385(11) 0.0422(12) 0.0381(12) -0.0024(9) 0.0061(10) 0.0004(10)
C7 0.0426(11) 0.0362(11) 0.0353(11) 0.0050(9) 0.0071(9) -0.0012(10)
C8 0.0458(12) 0.0316(10) 0.0417(12) -0.0009(9) 0.0032(10) -0.0030(10)
C9 0.0302(10) 0.0330(11) 0.0365(11) -0.0003(9) 0.0000(8) -0.0008(9)
C10 0.0682(17) 0.0541(15) 0.0366(12) -0.0072(11) -0.0009(12) 0.0078(14)
C11 0.0529(14) 0.0579(15) 0.0329(12) 0.0039(10) 0.0041(11) 0.0028(12)
C12 0.0483(13) 0.0443(12) 0.0344(11) 0.0079(9) 0.0052(10) 0.0032(11)
C13 0.0591(15) 0.0512(14) 0.0502(14) 0.0073(12) 0.0024(13) 0.0142(13)
C14 0.0623(16) 0.0415(13) 0.0634(16) -0.0134(11) -0.0188(14) 0.0100(13)

loop_
_atom_type_symbol
_atom_type_description
_atom_type_scat_dispersion_real
_atom_type_scat_dispersion_imag
_atom_type_scat_source
C C 0.0033 0.0016 'International Tables Vol C Tables 4.2.6.8 and 6.1.1.4'
H H 0.0000 0.0000 'International Tables Vol C Tables 4.2.6.8 and 6.1.1.4'
O O 0.0106 0.0060 'International Tables Vol C Tables 4.2.6.8 and 6.1.1.4'

loop_
_geom_angle_atom_site_label_1
_geom_angle_atom_site_label_2
_geom_angle_atom_site_label_3
_geom_angle
C2 O2 C3 111.35(19)
C9 O3 C5 105.49(16)
C2 C1 C9 104.15(19)
C2 C1 H1A 110.9
C9 C1 H1A 110.9
C2 C1 H1B 110.9
C9 C1 H1B 110.9
H1A C1 H1B 108.9
O1 C2 O2 120.3(3)
O1 C2 C1 129.3(3)
O2 C2 C1 110.37(19)
O2 C3 C4 111.4(2)
O2 C3 C9 104.88(18)
C4 C3 C9 104.98(19)
O2 C3 H3 111.7
C4 C3 H3 111.7
C9 C3 H3 111.7
C3 C4 C5 104.4(2)
C3 C4 H4A 110.9
C5 C4 H4A 110.9
C3 C4 H4B 110.9
C5 C4 H4B 110.9
H4A C4 H4B 108.9
O3 C5 C14 108.62(19)
O3 C5 C4 102.25(18)
C14 C5 C4 114.7(2)
O3 C5 C6 105.81(18)
C14 C5 C6 112.8(2)
C4 C5 C6 111.66(19)
C7 C6 C10 104.2(2)
C7 C6 C5 109.79(17)
C10 C6 C5 117.1(2)
C7 C6 H6 108.5
C10 C6 H6 108.5
C5 C6 H6 108.5
C12 C7 C8 129.5(2)
C12 C7 C6 113.2(2)
C8 C7 C6 116.8(2)
C7 C8 C9 106.93(18)
C7 C8 H8A 110.3
C9 C8 H8A 110.3
C7 C8 H8B 110.3
C9 C8 H8B 110.3
H8A C8 H8B 108.6
O3 C9 C1 108.63(18)
O3 C9 C8 109.74(17)
C1 C9 C8 118.39(19)
O3 C9 C3 102.71(17)
C1 C9 C3 104.18(18)
C8 C9 C3 111.96(18)
C11 C10 C6 105.2(2)
C11 C10 H10A 110.7
C6 C10 H10A 110.7
C11 C10 H10B 110.7
C6 C10 H10B 110.7
H10A C10 H10B 108.8
O4 C11 C12 126.0(3)
O4 C11 C10 125.6(3)
C12 C11 C10 108.4(2)
C7 C12 C11 109.0(2)
C7 C12 C13 129.9(2)
C11 C12 C13 121.0(2)
C12 C13 H13A 109.5
C12 C13 H13B 109.5
H13A C13 H13B 109.5
C12 C13 H13C 109.5
H13A C13 H13C 109.5
H13B C13 H13C 109.5
C5 C14 H14A 109.5
C5 C14 H14B 109.5
H14A C14 H14B 109.5
C5 C14 H14C 109.5
H14A C14 H14C 109.5
H14B C14 H14C 109.5

loop_
_geom_bond_atom_site_label_1
_geom_bond_atom_site_label_2
_geom_bond_distance
O1 C2 1.197(3)
O2 C2 1.348(3)
O2 C3 1.453(3)
O3 C9 1.431(3)
O3 C5 1.449(3)
O4 C11 1.209(3)
C1 C2 1.494(3)
C1 C9 1.507(3)
C1 H1A 0.9700
C1 H1B 0.9700
C3 C4 1.513(4)
C3 C9 1.532(3)
C3 H3 0.9800
C4 C5 1.537(4)
C4 H4A 0.9700
C4 H4B 0.9700
C5 C14 1.503(3)
C5 C6 1.537(3)
C6 C7 1.506(3)
C6 C10 1.525(3)
C6 H6 0.9800
C7 C12 1.336(3)
C7 C8 1.494(3)
C8 C9 1.525(3)
C8 H8A 0.9700
C8 H8B 0.9700
C10 C11 1.510(4)
C10 H10A 0.9700
C10 H10B 0.9700
C11 C12 1.474(4)
C12 C13 1.483(3)
C13 H13A 0.9600
C13 H13B 0.9600
C13 H13C 0.9600
C14 H14A 0.9600
C14 H14B 0.9600
C14 H14C 0.9600

loop_
_geom_hbond_atom_site_label_D
_geom_hbond_atom_site_label_H
_geom_hbond_atom_site_label_A
_geom_hbond_distance_DH
_geom_hbond_distance_HA
_geom_hbond_distance_DA
_geom_hbond_angle_DHA
_geom_hbond_site_symmetry_A
C1 H1A O2 0.97 2.56 3.380(3) 141.8 3_646

loop_
_geom_torsion_atom_site_label_1
_geom_torsion_atom_site_label_2
_geom_torsion_atom_site_label_3
_geom_torsion_atom_site_label_4
_geom_torsion
C3 O2 C2 O1 178.8(3)
C3 O2 C2 C1 -1.4(3)
C9 C1 C2 O1 -165.2(3)
C9 C1 C2 O2 15.1(3)
C2 O2 C3 C4 -125.7(2)
C2 O2 C3 C9 -12.6(3)
O2 C3 C4 C5 113.7(2)
C9 C3 C4 C5 0.7(2)
C9 O3 C5 C14 165.68(19)
C9 O3 C5 C4 44.1(2)
C9 O3 C5 C6 -72.9(2)
C3 C4 C5 O3 -26.1(2)
C3 C4 C5 C14 -143.4(2)
C3 C4 C5 C6 86.6(2)
O3 C5 C6 C7 57.1(2)
C14 C5 C6 C7 175.8(2)
C4 C5 C6 C7 -53.3(3)
O3 C5 C6 C10 175.57(19)
C14 C5 C6 C10 -65.8(3)
C4 C5 C6 C10 65.1(3)
C10 C6 C7 C12 1.5(3)
C5 C6 C7 C12 127.7(2)
C10 C6 C7 C8 -171.5(2)
C5 C6 C7 C8 -45.3(3)
C12 C7 C8 C9 -127.8(3)
C6 C7 C8 C9 43.8(3)
C5 O3 C9 C1 -153.63(17)
C5 O3 C9 C8 75.5(2)
C5 O3 C9 C3 -43.7(2)
C2 C1 C9 O3 87.3(2)
C2 C1 C9 C8 -146.7(2)
C2 C1 C9 C3 -21.6(2)
C7 C8 C9 O3 -57.8(2)
C7 C8 C9 C1 176.8(2)
C7 C8 C9 C3 55.6(2)
O2 C3 C9 O3 -92.2(2)
C4 C3 C9 O3 25.3(2)
O2 C3 C9 C1 21.1(2)
C4 C3 C9 C1 138.6(2)
O2 C3 C9 C8 150.19(19)
C4 C3 C9 C8 -92.3(2)
C7 C6 C10 C11 -0.7(3)
C5 C6 C10 C11 -122.1(2)
C6 C10 C11 O4 177.6(3)
C6 C10 C11 C12 -0.2(3)
C8 C7 C12 C11 170.1(2)
C6 C7 C12 C11 -1.7(3)
C8 C7 C12 C13 -9.0(4)
C6 C7 C12 C13 179.2(2)
O4 C11 C12 C7 -176.6(3)
C10 C11 C12 C7 1.2(3)
O4 C11 C12 C13 2.6(4)
C10 C11 C12 C13 -179.6(2)
